data_4321599
loop_
_publ_author_name
'Daniel Neuman'
'Patrina Paraskevopoulou'
'Nikos Psaroudakis'
'Konstantinos Mertis'
'Richard J. Staples'
'Pericles Stavropoulos'

_publ_section_title
;
 Structural and Functional Characteristics of Rhenium Clusters Derived
 from Redox Chemistry of the Triangular [ReIII3(\m-Cl)3] Core Unit
;
_journal_name_full 'Inorganic Chemistry'
_journal_page_first 5530
_journal_page_last 5537
_journal_paper_doi 10.1021/ic000449t
_journal_volume 39
_journal_year 2000
_chemical_formula_moiety
;
[(C~6~H~5~)~4~P]~2~[Re~3~(\m-Cl)~3~Cl~7~(CH~3~CONH)].CH~3~CN 
;
_chemical_formula_sum 'C52 H47 Cl10 N2 O P2 Re3'
_chemical_formula_weight 1690.96
_chemical_name_systematic
; 
 ? 
;
_space_group_IT_number 14
_symmetry_cell_setting monoclinic
_symmetry_space_group_name_Hall '-P 2ybc'
_symmetry_space_group_name_H-M 'P 1 21/c 1'
_atom_sites_solution_hydrogens geom
_atom_sites_solution_primary direct
_atom_sites_solution_secondary difmap
_audit_creation_method SHELXL-97
_cell_angle_alpha 90.00
_cell_angle_beta 103.790(1)
_cell_angle_gamma 90.00
_cell_formula_units_Z 4
_cell_length_a 22.5845(3)
_cell_length_b 9.2498(1)
_cell_length_c 27.0072(2)
_cell_measurement_reflns_used 252
_cell_measurement_temperature 213(2)
_cell_measurement_theta_max 19.68
_cell_measurement_theta_min 2.79
_cell_volume 5479.24(10)
_computing_cell_refinement 'SMART (Bruker, V4.050, 1995)'
_computing_data_collection 'ASTRO (Bruker, V4.050, 1995)'
_computing_data_reduction 'SAINT (Bruker, V5.A06, 1997)'
_computing_molecular_graphics 'SHELXTL (Bruker, 1998, ver 5.10)'
_computing_publication_material 'CIFTAB (Sheldrick, 1993)'
_computing_structure_refinement 'SHELXL-97 (Sheldrick, 1997)'
_computing_structure_solution 'SHELXS-97 (Sheldrick, 1990)'
_diffrn_ambient_temperature 213(2)
_diffrn_measured_fraction_theta_full 0.907
_diffrn_measured_fraction_theta_max 0.907
_diffrn_measurement_method '\w, 0.3 deg'
_diffrn_radiation_monochromator graphite
_diffrn_radiation_source 'normal-focus sealed tube'
_diffrn_radiation_type MoK\a
_diffrn_radiation_wavelength 0.71073
_diffrn_reflns_av_R_equivalents 0.0537
_diffrn_reflns_av_sigmaI/netI 0.0720
_diffrn_reflns_limit_h_max 25
_diffrn_reflns_limit_h_min -28
_diffrn_reflns_limit_k_max 4
_diffrn_reflns_limit_k_min -12
_diffrn_reflns_limit_l_max 34
_diffrn_reflns_limit_l_min -33
_diffrn_reflns_number 35691
_diffrn_reflns_theta_full 27.73
_diffrn_reflns_theta_max 27.73
_diffrn_reflns_theta_min 0.93
_diffrn_standards_decay_% <1
_diffrn_standards_interval_count 0
_diffrn_standards_number 0
_exptl_absorpt_coefficient_mu 7.198
_exptl_absorpt_correction_T_max 0.9350
_exptl_absorpt_correction_T_min 0.7036
_exptl_absorpt_correction_type empirical
_exptl_crystal_colour red
_exptl_crystal_density_diffrn 2.050
_exptl_crystal_density_method 'not measured'
_exptl_crystal_description needle
_exptl_crystal_F_000 3224
_exptl_crystal_size_max 0.20
_exptl_crystal_size_mid 0.10
_exptl_crystal_size_min 0.05
_refine_diff_density_max 2.103
_refine_diff_density_min -1.281
_refine_diff_density_rms 0.151
_refine_ls_extinction_method none
_refine_ls_goodness_of_fit_ref 1.092
_refine_ls_hydrogen_treatment fixed
_refine_ls_matrix_type full
_refine_ls_number_parameters 631
_refine_ls_number_reflns 11666
_refine_ls_number_restraints 0
_refine_ls_restrained_S_all 1.092
_refine_ls_R_factor_all 0.0763
_refine_ls_R_factor_gt 0.0362
_refine_ls_shift/su_max 0.039
_refine_ls_shift/su_mean 0.002
_refine_ls_structure_factor_coef Fsqd
_refine_ls_weighting_details 'calc w=1/[\s^2^(Fo^2^)+(0.0031P)^2^+0.0000P] where P=(Fo^2^+2Fc^2^)/3'
_refine_ls_weighting_scheme calc
_refine_ls_wR_factor_gt 0.0482
_refine_ls_wR_factor_ref 0.0530
_reflns_number_gt 7768
_reflns_number_total 11666
_reflns_threshold_expression >2sigma(I)
_cod_data_source_file ic000449t_7.cif
_cod_data_source_block Compound_8
_cod_original_cell_volume 5479.2(1)
_cod_database_code 4321599

loop_
_symmetry_equiv_pos_as_xyz
'x, y, z'
'-x, y+1/2, -z+1/2'
'-x, -y, -z'
'x, -y-1/2, z-1/2'

loop_
_atom_site_label
_atom_site_type_symbol
_atom_site_fract_x
_atom_site_fract_y
_atom_site_fract_z
_atom_site_U_iso_or_equiv
_atom_site_adp_type
_atom_site_occupancy
_atom_site_symmetry_multiplicity
_atom_site_calc_flag
_atom_site_refinement_flags
_atom_site_disorder_assembly
_atom_site_disorder_group
Re1 Re 0.226266(11) 0.61987(2) 0.471401(9) 0.02459(6) Uani 1 1 d . . .
Re2 Re 0.233650(11) 0.53076(3) 0.557932(10) 0.03071(7) Uani 1 1 d . . .
Re3 Re 0.306651(11) 0.71327(2) 0.541840(9) 0.02829(7) Uani 1 1 d . . .
Cl1 Cl 0.15228(7) 0.45201(16) 0.48857(6) 0.0389(4) Uani 1 1 d . . .
Cl2 Cl 0.31559(7) 0.61450(18) 0.62554(6) 0.0439(4) Uani 1 1 d . . .
Cl3 Cl 0.29945(7) 0.78937(15) 0.45543(6) 0.0333(4) Uani 1 1 d . . .
Cl4 Cl 0.19098(7) 0.59115(14) 0.37727(6) 0.0355(4) Uani 1 1 d . . .
Cl5 Cl 0.15386(7) 0.79777(16) 0.46407(6) 0.0449(4) Uani 1 1 d . . .
Cl6 Cl 0.20767(8) 0.33762(17) 0.61291(7) 0.0535(5) Uani 1 1 d . . .
Cl7 Cl 0.16709(8) 0.67480(17) 0.58783(7) 0.0500(5) Uani 1 1 d . . .
Cl8 Cl 0.38698(7) 0.56140(15) 0.53378(6) 0.0385(4) Uani 1 1 d . . .
Cl9 Cl 0.39508(7) 0.88269(16) 0.57376(6) 0.0406(4) Uani 1 1 d . . .
Cl10 Cl 0.25469(8) 0.91658(16) 0.55962(7) 0.0550(5) Uani 1 1 d . . .
O1 O 0.27333(17) 0.4398(4) 0.45901(15) 0.0337(10) Uani 1 1 d . . .
N1 N 0.2794(2) 0.3595(5) 0.53818(18) 0.0347(13) Uani 1 1 d . . .
H1A H 0.2924 0.2938 0.5612 0.042 Uiso 1 1 calc R . .
C1 C 0.2905(3) 0.3411(6) 0.4937(3) 0.0362(16) Uani 1 1 d . . .
C2 C 0.3190(3) 0.2058(6) 0.4794(3) 0.0498(19) Uani 1 1 d . . .
H2A H 0.3296 0.1422 0.5088 0.075 Uiso 1 1 calc R . .
H2B H 0.3556 0.2303 0.4683 0.075 Uiso 1 1 calc R . .
H2C H 0.2904 0.1572 0.4520 0.075 Uiso 1 1 calc R . .
P1 P 0.01097(7) 1.22234(16) 0.36415(6) 0.0297(4) Uani 1 1 d . . .
C10 C -0.0060(3) 1.4083(5) 0.3458(2) 0.0296(15) Uani 1 1 d . . .
C11 C -0.0582(3) 1.4461(6) 0.3105(3) 0.0426(18) Uani 1 1 d . . .
H11A H -0.0851 1.3740 0.2941 0.051 Uiso 1 1 calc R . .
C12 C -0.0712(3) 1.5909(6) 0.2991(3) 0.051(2) Uani 1 1 d . . .
H12A H -0.1069 1.6171 0.2749 0.061 Uiso 1 1 calc R . .
C13 C -0.0317(3) 1.6947(6) 0.3231(2) 0.0427(18) Uani 1 1 d . . .
H13A H -0.0404 1.7925 0.3151 0.051 Uiso 1 1 calc R . .
C14 C 0.0195(3) 1.6601(6) 0.3582(2) 0.0399(17) Uani 1 1 d . . .
H14A H 0.0461 1.7332 0.3743 0.048 Uiso 1 1 calc R . .
C15 C 0.0328(3) 1.5157(6) 0.3706(2) 0.0379(16) Uani 1 1 d . . .
H15A H 0.0680 1.4911 0.3956 0.046 Uiso 1 1 calc R . .
C20 C -0.0518(3) 1.1142(6) 0.3317(2) 0.0274(14) Uani 1 1 d . . .
C21 C -0.0938(3) 1.0601(6) 0.3575(3) 0.0407(17) Uani 1 1 d . . .
H21A H -0.0876 1.0748 0.3928 0.049 Uiso 1 1 calc R . .
C22 C -0.1449(3) 0.9845(6) 0.3311(3) 0.0501(19) Uani 1 1 d . . .
H22A H -0.1732 0.9483 0.3484 0.060 Uiso 1 1 calc R . .
C23 C -0.1536(3) 0.9632(6) 0.2799(3) 0.053(2) Uani 1 1 d . . .
H23A H -0.1879 0.9117 0.2619 0.063 Uiso 1 1 calc R . .
C24 C -0.1119(3) 1.0174(7) 0.2543(3) 0.0509(19) Uani 1 1 d . . .
H24A H -0.1184 1.0021 0.2190 0.061 Uiso 1 1 calc R . .
C25 C -0.0615(3) 1.0925(6) 0.2794(2) 0.0400(17) Uani 1 1 d . . .
H25A H -0.0338 1.1291 0.2615 0.048 Uiso 1 1 calc R . .
C30 C 0.0244(3) 1.2109(6) 0.4322(2) 0.0294(14) Uani 1 1 d . . .
C31 C 0.0698(3) 1.1207(6) 0.4595(2) 0.0432(18) Uani 1 1 d . . .
H31A H 0.0925 1.0627 0.4422 0.052 Uiso 1 1 calc R . .
C32 C 0.0813(3) 1.1166(7) 0.5115(3) 0.058(2) Uani 1 1 d . . .
H32A H 0.1119 1.0552 0.5300 0.070 Uiso 1 1 calc R . .
C33 C 0.0480(3) 1.2028(7) 0.5372(3) 0.055(2) Uani 1 1 d . . .
H33A H 0.0567 1.2016 0.5730 0.065 Uiso 1 1 calc R . .
C34 C 0.0023(3) 1.2898(7) 0.5103(3) 0.0465(18) Uani 1 1 d . . .
H34A H -0.0210 1.3456 0.5277 0.056 Uiso 1 1 calc R . .
C35 C -0.0093(3) 1.2956(6) 0.4583(2) 0.0377(16) Uani 1 1 d . . .
H35A H -0.0401 1.3569 0.4400 0.045 Uiso 1 1 calc R . .
C40 C 0.0786(3) 1.1581(5) 0.3477(2) 0.0281(14) Uani 1 1 d . . .
C41 C 0.1287(3) 1.2467(6) 0.3536(3) 0.0476(19) Uani 1 1 d . . .
H41A H 0.1258 1.3457 0.3606 0.057 Uiso 1 1 calc R . .
C42 C 0.1823(3) 1.1892(8) 0.3490(3) 0.063(2) Uani 1 1 d . . .
H42A H 0.2163 1.2506 0.3525 0.075 Uiso 1 1 calc R . .
C43 C 0.1892(3) 1.0458(7) 0.3395(3) 0.053(2) Uani 1 1 d . . .
H43A H 0.2274 1.0086 0.3377 0.064 Uiso 1 1 calc R . .
C44 C 0.1392(3) 0.9577(7) 0.3326(3) 0.054(2) Uani 1 1 d . . .
H44A H 0.1425 0.8592 0.3252 0.065 Uiso 1 1 calc R . .
C45 C 0.0846(3) 1.0136(6) 0.3368(2) 0.0415(17) Uani 1 1 d . . .
H45A H 0.0504 0.9526 0.3321 0.050 Uiso 1 1 calc R . .
P2 P 0.41230(7) 1.04313(15) 0.32648(6) 0.0240(4) Uani 1 1 d . . .
C50 C 0.4016(3) 1.2153(5) 0.3538(2) 0.0225(13) Uani 1 1 d . . .
C51 C 0.3465(3) 1.2882(6) 0.3417(2) 0.0309(15) Uani 1 1 d . . .
H51A H 0.3131 1.2488 0.3179 0.037 Uiso 1 1 calc R . .
C52 C 0.3408(3) 1.4211(5) 0.3650(2) 0.0343(16) Uani 1 1 d . . .
H52A H 0.3031 1.4697 0.3575 0.041 Uiso 1 1 calc R . .
C53 C 0.3898(3) 1.4801(6) 0.3987(2) 0.0309(15) Uani 1 1 d . . .
H53A H 0.3858 1.5701 0.4138 0.037 Uiso 1 1 calc R . .
C54 C 0.4445(3) 1.4094(5) 0.4106(2) 0.0286(15) Uani 1 1 d . . .
H54A H 0.4779 1.4509 0.4338 0.034 Uiso 1 1 calc R . .
C55 C 0.4508(3) 1.2762(6) 0.3886(2) 0.0291(14) Uani 1 1 d . . .
H55A H 0.4883 1.2271 0.3973 0.035 Uiso 1 1 calc R . .
C60 C 0.4514(2) 0.9323(5) 0.3779(2) 0.0227(13) Uani 1 1 d . . .
C61 C 0.4352(3) 0.9341(5) 0.4244(2) 0.0290(15) Uani 1 1 d . . .
H61A H 0.4038 0.9955 0.4292 0.035 Uiso 1 1 calc R . .
C62 C 0.4651(3) 0.8459(6) 0.4636(2) 0.0357(16) Uani 1 1 d . . .
H62A H 0.4544 0.8480 0.4951 0.043 Uiso 1 1 calc R . .
C63 C 0.5102(3) 0.7556(6) 0.4567(2) 0.0353(16) Uani 1 1 d . . .
H63A H 0.5306 0.6963 0.4837 0.042 Uiso 1 1 calc R . .
C64 C 0.5261(3) 0.7502(6) 0.4107(2) 0.0384(17) Uani 1 1 d . . .
H64A H 0.5570 0.6871 0.4062 0.046 Uiso 1 1 calc R . .
C65 C 0.4968(3) 0.8372(5) 0.3711(2) 0.0276(14) Uani 1 1 d . . .
H65A H 0.5073 0.8326 0.3395 0.033 Uiso 1 1 calc R . .
C70 C 0.3413(3) 0.9620(5) 0.2952(2) 0.0252(14) Uani 1 1 d . . .
C71 C 0.3265(3) 0.8260(6) 0.3110(2) 0.0355(16) Uani 1 1 d . . .
H71A H 0.3516 0.7812 0.3396 0.043 Uiso 1 1 calc R . .
C72 C 0.2738(3) 0.7573(6) 0.2837(3) 0.0479(19) Uani 1 1 d . . .
H72A H 0.2638 0.6652 0.2939 0.058 Uiso 1 1 calc R . .
C73 C 0.2367(3) 0.8220(6) 0.2425(3) 0.0443(18) Uani 1 1 d . . .
H73A H 0.2015 0.7742 0.2244 0.053 Uiso 1 1 calc R . .
C74 C 0.2506(3) 0.9564(6) 0.2273(2) 0.0364(16) Uani 1 1 d . . .
H74A H 0.2246 1.0013 0.1991 0.044 Uiso 1 1 calc R . .
C75 C 0.3022(3) 1.0254(6) 0.2533(2) 0.0322(15) Uani 1 1 d . . .
H75A H 0.3115 1.1176 0.2425 0.039 Uiso 1 1 calc R . .
C80 C 0.4587(3) 1.0570(5) 0.2807(2) 0.0256(14) Uani 1 1 d . . .
C81 C 0.4395(3) 0.9995(5) 0.2325(2) 0.0333(15) Uani 1 1 d . . .
H81A H 0.4003 0.9590 0.2218 0.040 Uiso 1 1 calc R . .
C82 C 0.4786(3) 1.0020(6) 0.1998(3) 0.0458(18) Uani 1 1 d . . .
H82A H 0.4652 0.9656 0.1666 0.055 Uiso 1 1 calc R . .
C83 C 0.5366(3) 1.0573(6) 0.2157(3) 0.0439(18) Uani 1 1 d . . .
H83A H 0.5633 1.0549 0.1937 0.053 Uiso 1 1 calc R . .
C84 C 0.5554(3) 1.1153(6) 0.2631(3) 0.0399(17) Uani 1 1 d . . .
H84A H 0.5948 1.1548 0.2737 0.048 Uiso 1 1 calc R . .
C85 C 0.5163(3) 1.1164(6) 0.2962(2) 0.0325(15) Uani 1 1 d . . .
H85A H 0.5292 1.1575 0.3288 0.039 Uiso 1 1 calc R . .
N1S N 0.2996(3) 1.4226(7) 0.2270(3) 0.074(2) Uani 1 1 d . . .
C2S C 0.3219(4) 1.3912(8) 0.1966(4) 0.062(2) Uani 1 1 d . . .
C1S C 0.3505(3) 1.3412(8) 0.1562(3) 0.083(3) Uani 1 1 d . . .
H1SA H 0.3430 1.2390 0.1551 0.100 Uiso 1 1 d R . .
H1SB H 0.3931 1.3514 0.1719 0.100 Uiso 1 1 d R . .
H1SC H 0.3482 1.3648 0.1212 0.100 Uiso 1 1 d R . .

loop_
_atom_site_aniso_label
_atom_site_aniso_U_11
_atom_site_aniso_U_22
_atom_site_aniso_U_33
_atom_site_aniso_U_23
_atom_site_aniso_U_13
_atom_site_aniso_U_12
Re1 0.02192(14) 0.02763(12) 0.02223(14) 0.00097(12) 0.00132(11) 0.00187(11)
Re2 0.02624(16) 0.04232(14) 0.02320(15) 0.00223(13) 0.00515(12) -0.00094(12)
Re3 0.02230(15) 0.03726(13) 0.02339(15) -0.00142(12) 0.00165(11) -0.00035(12)
Cl1 0.0322(10) 0.0496(9) 0.0332(10) 0.0026(8) 0.0042(8) -0.0099(8)
Cl2 0.0341(10) 0.0705(11) 0.0240(9) 0.0059(9) 0.0006(7) -0.0039(9)
Cl3 0.0329(10) 0.0365(8) 0.0291(9) 0.0038(7) 0.0044(7) -0.0060(7)
Cl4 0.0388(10) 0.0381(8) 0.0250(9) -0.0002(7) -0.0013(7) -0.0016(7)
Cl5 0.0389(11) 0.0451(9) 0.0472(11) -0.0042(9) 0.0030(8) 0.0130(8)
Cl6 0.0604(13) 0.0633(11) 0.0387(11) 0.0080(9) 0.0154(9) -0.0136(9)
Cl7 0.0351(11) 0.0690(11) 0.0490(12) -0.0099(9) 0.0161(9) 0.0053(9)
Cl8 0.0261(10) 0.0461(9) 0.0413(11) 0.0031(8) 0.0039(8) 0.0073(7)
Cl9 0.0290(10) 0.0507(9) 0.0390(10) -0.0126(8) 0.0021(8) -0.0047(8)
Cl10 0.0435(12) 0.0535(11) 0.0666(14) -0.0145(9) 0.0100(10) 0.0021(9)
O1 0.028(3) 0.036(2) 0.037(3) 0.009(2) 0.006(2) 0.0112(19)
N1 0.037(3) 0.036(3) 0.031(3) 0.018(3) 0.008(3) 0.008(3)
C1 0.025(4) 0.036(4) 0.044(5) 0.006(3) 0.000(3) 0.002(3)
C2 0.047(5) 0.037(4) 0.065(5) 0.003(4) 0.012(4) 0.007(3)
P1 0.0301(10) 0.0286(8) 0.0297(10) 0.0018(8) 0.0059(8) 0.0007(8)
C10 0.033(4) 0.027(3) 0.029(4) 0.001(3) 0.008(3) -0.001(3)
C11 0.028(4) 0.030(3) 0.059(5) 0.000(3) -0.010(3) -0.009(3)
C12 0.048(5) 0.036(4) 0.057(5) 0.006(4) -0.012(4) 0.006(3)
C13 0.052(5) 0.028(3) 0.044(5) 0.001(3) 0.002(4) 0.004(3)
C14 0.047(5) 0.027(3) 0.044(5) -0.001(3) 0.008(4) 0.000(3)
C15 0.031(4) 0.040(4) 0.039(4) -0.003(3) 0.000(3) -0.002(3)
C20 0.022(4) 0.027(3) 0.032(4) 0.005(3) 0.005(3) 0.003(3)
C21 0.036(4) 0.035(3) 0.050(5) 0.000(3) 0.008(4) 0.006(3)
C22 0.042(5) 0.042(4) 0.068(6) 0.003(4) 0.015(4) -0.002(4)
C23 0.045(5) 0.037(4) 0.066(6) -0.007(4) -0.008(4) -0.001(4)
C24 0.050(5) 0.055(4) 0.039(5) -0.006(4) -0.006(4) 0.010(4)
C25 0.045(5) 0.035(4) 0.038(5) -0.003(3) 0.006(4) -0.004(3)
C30 0.028(4) 0.031(3) 0.027(4) -0.001(3) 0.001(3) 0.001(3)
C31 0.060(5) 0.038(3) 0.036(4) 0.008(4) 0.019(4) 0.012(4)
C32 0.068(6) 0.063(5) 0.042(5) 0.009(4) 0.012(4) 0.033(4)
C33 0.064(6) 0.071(5) 0.030(4) 0.007(4) 0.012(4) 0.010(4)
C34 0.052(5) 0.057(4) 0.036(5) 0.000(4) 0.019(4) 0.009(4)
C35 0.028(4) 0.044(4) 0.040(4) 0.006(4) 0.005(3) 0.009(3)
C40 0.026(4) 0.028(3) 0.029(4) 0.006(3) 0.004(3) 0.005(3)
C41 0.037(5) 0.040(4) 0.069(6) -0.012(4) 0.018(4) -0.004(3)
C42 0.036(5) 0.066(5) 0.091(7) -0.014(5) 0.025(5) -0.007(4)
C43 0.035(5) 0.059(4) 0.070(6) 0.002(4) 0.023(4) 0.017(4)
C44 0.060(6) 0.042(4) 0.064(6) -0.008(4) 0.022(4) 0.005(4)
C45 0.040(5) 0.037(4) 0.049(5) 0.004(3) 0.015(4) 0.006(3)
P2 0.0253(10) 0.0263(8) 0.0208(9) 0.0012(7) 0.0061(7) 0.0016(7)
C50 0.028(4) 0.024(3) 0.018(3) 0.001(3) 0.010(3) 0.001(3)
C51 0.031(4) 0.035(3) 0.025(4) 0.004(3) 0.004(3) -0.003(3)
C52 0.042(5) 0.030(3) 0.036(4) 0.009(3) 0.019(3) 0.019(3)
C53 0.039(4) 0.023(3) 0.032(4) 0.002(3) 0.012(3) 0.003(3)
C54 0.037(4) 0.027(3) 0.021(4) 0.002(3) 0.006(3) -0.003(3)
C55 0.031(4) 0.032(3) 0.026(4) 0.006(3) 0.011(3) 0.008(3)
C60 0.020(3) 0.025(3) 0.021(4) 0.001(3) 0.003(3) -0.006(3)
C61 0.027(4) 0.031(3) 0.029(4) 0.003(3) 0.007(3) 0.001(3)
C62 0.053(5) 0.037(4) 0.018(4) 0.005(3) 0.011(3) -0.008(3)
C63 0.044(5) 0.028(3) 0.028(4) 0.010(3) -0.005(3) -0.001(3)
C64 0.037(4) 0.033(3) 0.042(5) 0.007(3) 0.003(3) 0.011(3)
C65 0.033(4) 0.025(3) 0.025(4) -0.003(3) 0.008(3) 0.000(3)
C70 0.029(4) 0.024(3) 0.024(4) -0.002(3) 0.008(3) 0.000(3)
C71 0.035(4) 0.037(3) 0.032(4) 0.010(3) 0.005(3) -0.001(3)
C72 0.047(5) 0.036(4) 0.061(5) 0.006(4) 0.012(4) -0.008(3)
C73 0.038(5) 0.046(4) 0.045(5) -0.007(4) 0.002(4) -0.012(3)
C74 0.029(4) 0.053(4) 0.027(4) 0.001(3) 0.004(3) 0.004(3)
C75 0.034(4) 0.031(3) 0.033(4) 0.003(3) 0.010(3) -0.001(3)
C80 0.029(4) 0.024(3) 0.025(4) 0.004(3) 0.009(3) 0.009(3)
C81 0.037(4) 0.034(3) 0.030(4) -0.002(3) 0.012(3) -0.002(3)
C82 0.056(5) 0.055(4) 0.031(4) -0.006(3) 0.018(4) 0.008(4)
C83 0.059(5) 0.041(4) 0.042(5) 0.008(3) 0.032(4) 0.015(4)
C84 0.035(4) 0.040(4) 0.047(5) 0.007(4) 0.015(4) -0.004(3)
C85 0.031(4) 0.036(3) 0.031(4) -0.004(3) 0.009(3) 0.001(3)
N1S 0.068(6) 0.084(5) 0.073(6) 0.011(4) 0.024(4) 0.005(4)
C2S 0.050(6) 0.057(5) 0.079(7) 0.013(5) 0.013(5) -0.006(4)
C1S 0.064(7) 0.090(6) 0.100(8) 0.006(6) 0.029(6) -0.015(5)

loop_
_atom_type_symbol
_atom_type_description
_atom_type_scat_dispersion_real
_atom_type_scat_dispersion_imag
_atom_type_scat_source
C C 0.0033 0.0016 'International Tables Vol C Tables 4.2.6.8 and 6.1.1.4'
H H 0.0000 0.0000 'International Tables Vol C Tables 4.2.6.8 and 6.1.1.4'
N N 0.0061 0.0033 'International Tables Vol C Tables 4.2.6.8 and 6.1.1.4'
O O 0.0106 0.0060 'International Tables Vol C Tables 4.2.6.8 and 6.1.1.4'
P P 0.1023 0.0942 'International Tables Vol C Tables 4.2.6.8 and 6.1.1.4'
Cl Cl 0.1484 0.1585 'International Tables Vol C Tables 4.2.6.8 and 6.1.1.4'
Re Re -1.0185 7.2310 'International Tables Vol C Tables 4.2.6.8 and 6.1.1.4'

loop_
_geom_angle_atom_site_label_1
_geom_angle_atom_site_label_2
_geom_angle_atom_site_label_3
_geom_angle
_geom_angle_site_symmetry_1
_geom_angle_site_symmetry_3
_geom_angle_publ_flag
O1 Re1 Cl5 163.12(12) . . ?
O1 Re1 Cl3 95.51(11) . . ?
Cl5 Re1 Cl3 91.33(5) . . ?
O1 Re1 Cl1 85.28(11) . . ?
Cl5 Re1 Cl1 88.05(6) . . ?
Cl3 Re1 Cl1 179.03(5) . . ?
O1 Re1 Re2 87.83(11) . . ?
Cl5 Re1 Re2 102.06(4) . . ?
Cl3 Re1 Re2 120.05(4) . . ?
Cl1 Re1 Re2 59.38(4) . . ?
O1 Re1 Re3 95.53(11) . . ?
Cl5 Re1 Re3 101.23(4) . . ?
Cl3 Re1 Re3 59.55(4) . . ?
Cl1 Re1 Re3 119.84(4) . . ?
Re2 Re1 Re3 60.549(10) . . ?
O1 Re1 Cl4 78.38(12) . . ?
Cl5 Re1 Cl4 86.58(5) . . ?
Cl3 Re1 Cl4 87.28(5) . . ?
Cl1 Re1 Cl4 93.43(5) . . ?
Re2 Re1 Cl4 150.65(3) . . ?
Re3 Re1 Cl4 145.79(4) . . ?
N1 Re2 Cl7 164.22(13) . . ?
N1 Re2 Cl2 95.94(14) . . ?
Cl7 Re2 Cl2 89.76(6) . . ?
N1 Re2 Cl1 84.32(14) . . ?
Cl7 Re2 Cl1 90.40(6) . . ?
Cl2 Re2 Cl1 178.34(5) . . ?
N1 Re2 Re1 86.27(13) . . ?
Cl7 Re2 Re1 103.85(5) . . ?
Cl2 Re2 Re1 118.90(4) . . ?
Cl1 Re2 Re1 59.47(4) . . ?
N1 Re2 Re3 94.84(13) . . ?
Cl7 Re2 Re3 100.71(4) . . ?
Cl2 Re2 Re3 59.11(4) . . ?
Cl1 Re2 Re3 119.24(4) . . ?
Re1 Re2 Re3 59.856(10) . . ?
N1 Re2 Cl6 78.65(13) . . ?
Cl7 Re2 Cl6 86.52(6) . . ?
Cl2 Re2 Cl6 91.52(6) . . ?
Cl1 Re2 Cl6 90.13(6) . . ?
Re1 Re2 Cl6 147.40(4) . . ?
Re3 Re2 Cl6 149.38(5) . . ?
Cl10 Re3 Cl8 160.51(6) . . ?
Cl10 Re3 Cl2 92.67(6) . . ?
Cl8 Re3 Cl2 88.06(6) . . ?
Cl10 Re3 Cl3 92.46(6) . . ?
Cl8 Re3 Cl3 87.71(5) . . ?
Cl2 Re3 Cl3 174.55(5) . . ?
Cl10 Re3 Re1 97.37(5) . . ?
Cl8 Re3 Re1 99.38(4) . . ?
Cl2 Re3 Re1 118.47(4) . . ?
Cl3 Re3 Re1 58.95(4) . . ?
Cl10 Re3 Re2 97.21(4) . . ?
Cl8 Re3 Re2 99.82(4) . . ?
Cl2 Re3 Re2 58.95(4) . . ?
Cl3 Re3 Re2 118.50(4) . . ?
Re1 Re3 Re2 59.595(10) . . ?
Cl10 Re3 Cl9 79.90(6) . . ?
Cl8 Re3 Cl9 80.62(5) . . ?
Cl2 Re3 Cl9 91.87(5) . . ?
Cl3 Re3 Cl9 90.84(5) . . ?
Re1 Re3 Cl9 149.66(4) . . ?
Re2 Re3 Cl9 150.65(4) . . ?
Re2 Cl1 Re1 61.15(4) . . ?
Re2 Cl2 Re3 61.94(4) . . ?
Re1 Cl3 Re3 61.50(3) . . ?
C1 O1 Re1 122.1(4) . . ?
C1 N1 Re2 124.7(4) . . ?
N1 C1 O1 119.0(5) . . ?
N1 C1 C2 122.5(6) . . ?
O1 C1 C2 118.3(6) . . ?
C20 P1 C40 108.5(3) . . ?
C20 P1 C30 113.0(3) . . ?
C40 P1 C30 106.8(3) . . ?
C20 P1 C10 107.9(3) . . ?
C40 P1 C10 112.7(3) . . ?
C30 P1 C10 108.1(3) . . ?
C11 C10 C15 119.5(5) . . ?
C11 C10 P1 121.6(5) . . ?
C15 C10 P1 118.8(5) . . ?
C10 C11 C12 120.0(6) . . ?
C13 C12 C11 119.5(6) . . ?
C14 C13 C12 121.4(6) . . ?
C13 C14 C15 119.8(6) . . ?
C10 C15 C14 119.7(6) . . ?
C21 C20 C25 119.5(6) . . ?
C21 C20 P1 120.7(5) . . ?
C25 C20 P1 119.6(4) . . ?
C20 C21 C22 120.2(6) . . ?
C23 C22 C21 119.7(7) . . ?
C22 C23 C24 120.0(7) . . ?
C25 C24 C23 121.3(7) . . ?
C24 C25 C20 119.2(6) . . ?
C31 C30 C35 119.5(6) . . ?
C31 C30 P1 120.2(4) . . ?
C35 C30 P1 120.3(5) . . ?
C32 C31 C30 119.9(6) . . ?
C31 C32 C33 120.2(6) . . ?
C34 C33 C32 120.1(6) . . ?
C35 C34 C33 120.2(6) . . ?
C34 C35 C30 120.2(6) . . ?
C41 C40 C45 118.8(6) . . ?
C41 C40 P1 120.1(4) . . ?
C45 C40 P1 120.4(5) . . ?
C42 C41 C40 119.0(6) . . ?
C41 C42 C43 122.8(7) . . ?
C44 C43 C42 118.4(6) . . ?
C45 C44 C43 119.7(6) . . ?
C44 C45 C40 121.3(6) . . ?
C60 P2 C50 106.3(3) . . ?
C60 P2 C70 110.4(2) . . ?
C50 P2 C70 111.9(3) . . ?
C60 P2 C80 108.2(3) . . ?
C50 P2 C80 112.0(2) . . ?
C70 P2 C80 107.9(3) . . ?
C55 C50 C51 119.3(5) . . ?
C55 C50 P2 118.2(4) . . ?
C51 C50 P2 122.4(4) . . ?
C50 C51 C52 119.7(6) . . ?
C53 C52 C51 120.1(6) . . ?
C52 C53 C54 120.5(5) . . ?
C53 C54 C55 120.2(6) . . ?
C50 C55 C54 120.1(5) . . ?
C65 C60 C61 119.1(5) . . ?
C65 C60 P2 120.2(4) . . ?
C61 C60 P2 120.5(4) . . ?
C62 C61 C60 119.9(5) . . ?
C63 C62 C61 120.3(6) . . ?
C64 C63 C62 120.7(6) . . ?
C63 C64 C65 120.0(6) . . ?
C64 C65 C60 119.9(5) . . ?
C75 C70 C71 118.5(5) . . ?
C75 C70 P2 122.1(4) . . ?
C71 C70 P2 119.2(5) . . ?
C70 C71 C72 119.1(6) . . ?
C73 C72 C71 120.8(6) . . ?
C74 C73 C72 120.3(6) . . ?
C73 C74 C75 119.9(6) . . ?
C74 C75 C70 121.3(5) . . ?
C85 C80 C81 120.0(5) . . ?
C85 C80 P2 118.8(4) . . ?
C81 C80 P2 121.0(5) . . ?
C82 C81 C80 119.3(6) . . ?
C81 C82 C83 120.8(6) . . ?
C84 C83 C82 119.9(6) . . ?
C83 C84 C85 120.1(6) . . ?
C80 C85 C84 119.8(6) . . ?
N1S C2S C1S 176.9(9) . . ?

loop_
_geom_bond_atom_site_label_1
_geom_bond_atom_site_label_2
_geom_bond_distance
_geom_bond_site_symmetry_2
_geom_bond_publ_flag
Re1 O1 2.046(3) . ?
Re1 Cl5 2.2950(15) . ?
Re1 Cl3 2.3908(14) . ?
Re1 Cl1 2.4056(15) . ?
Re1 Re2 2.4460(3) . ?
Re1 Re3 2.4525(3) . ?
Re1 Cl4 2.4906(15) . ?
Re2 N1 2.030(4) . ?
Re2 Cl7 2.2946(16) . ?
Re2 Cl2 2.3973(16) . ?
Re2 Cl1 2.4033(16) . ?
Re2 Re3 2.4695(3) . ?
Re2 Cl6 2.4812(16) . ?
Re3 Cl10 2.3266(16) . ?
Re3 Cl8 2.3452(15) . ?
Re3 Cl2 2.4015(15) . ?
Re3 Cl3 2.4056(15) . ?
Re3 Cl9 2.5232(15) . ?
O1 C1 1.299(6) . ?
N1 C1 1.296(7) . ?
C1 C2 1.499(7) . ?
P1 C20 1.784(6) . ?
P1 C40 1.790(6) . ?
P1 C30 1.792(6) . ?
P1 C10 1.806(5) . ?
C10 C11 1.373(8) . ?
C10 C15 1.386(7) . ?
C11 C12 1.390(7) . ?
C12 C13 1.366(8) . ?
C13 C14 1.346(8) . ?
C14 C15 1.392(7) . ?
C20 C21 1.397(7) . ?
C20 C25 1.392(7) . ?
C21 C22 1.391(8) . ?
C22 C23 1.363(9) . ?
C23 C24 1.388(9) . ?
C24 C25 1.367(8) . ?
C30 C31 1.389(8) . ?
C30 C35 1.394(7) . ?
C31 C32 1.369(8) . ?
C32 C33 1.389(8) . ?
C33 C34 1.372(8) . ?
C34 C35 1.367(8) . ?
C40 C41 1.375(7) . ?
C40 C45 1.383(7) . ?
C41 C42 1.356(8) . ?
C42 C43 1.367(8) . ?
C43 C44 1.369(8) . ?
C44 C45 1.367(8) . ?
P2 C60 1.782(5) . ?
P2 C50 1.795(5) . ?
P2 C70 1.789(6) . ?
P2 C80 1.805(5) . ?
C50 C55 1.391(7) . ?
C50 C51 1.385(7) . ?
C51 C52 1.401(7) . ?
C52 C53 1.368(8) . ?
C53 C54 1.367(7) . ?
C54 C55 1.390(7) . ?
C60 C65 1.396(7) . ?
C60 C61 1.391(7) . ?
C61 C62 1.378(7) . ?
C62 C63 1.364(7) . ?
C63 C64 1.374(8) . ?
C64 C65 1.374(7) . ?
C70 C75 1.388(7) . ?
C70 C71 1.395(7) . ?
C71 C72 1.393(8) . ?
C72 C73 1.362(8) . ?
C73 C74 1.368(7) . ?
C74 C75 1.367(7) . ?
C80 C85 1.382(7) . ?
C80 C81 1.378(7) . ?
C81 C82 1.388(7) . ?
C82 C83 1.378(8) . ?
C83 C84 1.361(8) . ?
C84 C85 1.396(7) . ?
N1S C2S 1.098(9) . ?
C2S C1S 1.470(10) . ?

loop_
_geom_torsion_atom_site_label_1
_geom_torsion_atom_site_label_2
_geom_torsion_atom_site_label_3
_geom_torsion_atom_site_label_4
_geom_torsion
_geom_torsion_site_symmetry_1
_geom_torsion_site_symmetry_2
_geom_torsion_site_symmetry_3
_geom_torsion_site_symmetry_4
_geom_torsion_publ_flag
O1 Re1 Re2 N1 -0.20(17) . . . . ?
Cl5 Re1 Re2 N1 166.00(14) . . . . ?
Cl3 Re1 Re2 N1 -95.31(14) . . . . ?
Cl1 Re1 Re2 N1 85.60(14) . . . . ?
Re3 Re1 Re2 N1 -97.79(13) . . . . ?
Cl4 Re1 Re2 N1 61.19(15) . . . . ?
O1 Re1 Re2 Cl7 -167.93(12) . . . . ?
Cl5 Re1 Re2 Cl7 -1.73(6) . . . . ?
Cl3 Re1 Re2 Cl7 96.96(6) . . . . ?
Cl1 Re1 Re2 Cl7 -82.12(6) . . . . ?
Re3 Re1 Re2 Cl7 94.48(5) . . . . ?
Cl4 Re1 Re2 Cl7 -106.53(9) . . . . ?
O1 Re1 Re2 Cl2 94.53(12) . . . . ?
Cl5 Re1 Re2 Cl2 -99.27(6) . . . . ?
Cl3 Re1 Re2 Cl2 -0.58(6) . . . . ?
Cl1 Re1 Re2 Cl2 -179.66(6) . . . . ?
Re3 Re1 Re2 Cl2 -3.06(5) . . . . ?
Cl4 Re1 Re2 Cl2 155.93(9) . . . . ?
O1 Re1 Re2 Cl1 -85.80(12) . . . . ?
Cl5 Re1 Re2 Cl1 80.40(6) . . . . ?
Cl3 Re1 Re2 Cl1 179.09(6) . . . . ?
Re3 Re1 Re2 Cl1 176.61(5) . . . . ?
Cl4 Re1 Re2 Cl1 -24.41(9) . . . . ?
O1 Re1 Re2 Re3 97.59(11) . . . . ?
Cl5 Re1 Re2 Re3 -96.21(4) . . . . ?
Cl3 Re1 Re2 Re3 2.48(4) . . . . ?
Cl1 Re1 Re2 Re3 -176.61(5) . . . . ?
Cl4 Re1 Re2 Re3 158.98(7) . . . . ?
O1 Re1 Re2 Cl6 -62.30(13) . . . . ?
Cl5 Re1 Re2 Cl6 103.90(9) . . . . ?
Cl3 Re1 Re2 Cl6 -157.41(9) . . . . ?
Cl1 Re1 Re2 Cl6 23.50(9) . . . . ?
Re3 Re1 Re2 Cl6 -159.89(8) . . . . ?
Cl4 Re1 Re2 Cl6 -0.90(11) . . . . ?
O1 Re1 Re3 Cl10 -178.41(11) . . . . ?
Cl5 Re1 Re3 Cl10 3.55(6) . . . . ?
Cl3 Re1 Re3 Cl10 88.43(6) . . . . ?
Cl1 Re1 Re3 Cl10 -90.69(6) . . . . ?
Re2 Re1 Re3 Cl10 -94.06(5) . . . . ?
Cl4 Re1 Re3 Cl10 104.16(7) . . . . ?
O1 Re1 Re3 Cl8 11.58(11) . . . . ?
Cl5 Re1 Re3 Cl8 -166.45(6) . . . . ?
Cl3 Re1 Re3 Cl8 -81.57(6) . . . . ?
Cl1 Re1 Re3 Cl8 99.31(6) . . . . ?
Re2 Re1 Re3 Cl8 95.94(4) . . . . ?
Cl4 Re1 Re3 Cl8 -65.84(7) . . . . ?
O1 Re1 Re3 Cl2 -81.32(11) . . . . ?
Cl5 Re1 Re3 Cl2 100.65(6) . . . . ?
Cl3 Re1 Re3 Cl2 -174.47(6) . . . . ?
Cl1 Re1 Re3 Cl2 6.41(6) . . . . ?
Re2 Re1 Re3 Cl2 3.04(5) . . . . ?
Cl4 Re1 Re3 Cl2 -158.74(7) . . . . ?
O1 Re1 Re3 Cl3 93.15(11) . . . . ?
Cl5 Re1 Re3 Cl3 -84.88(6) . . . . ?
Cl1 Re1 Re3 Cl3 -179.13(6) . . . . ?
Re2 Re1 Re3 Cl3 177.51(4) . . . . ?
Cl4 Re1 Re3 Cl3 15.72(7) . . . . ?
O1 Re1 Re3 Re2 -84.36(11) . . . . ?
Cl5 Re1 Re3 Re2 97.61(4) . . . . ?
Cl3 Re1 Re3 Re2 -177.51(4) . . . . ?
Cl1 Re1 Re3 Re2 3.37(4) . . . . ?
Cl4 Re1 Re3 Re2 -161.78(6) . . . . ?
O1 Re1 Re3 Cl9 99.01(13) . . . . ?
Cl5 Re1 Re3 Cl9 -79.03(8) . . . . ?
Cl3 Re1 Re3 Cl9 5.86(8) . . . . ?
Cl1 Re1 Re3 Cl9 -173.27(8) . . . . ?
Re2 Re1 Re3 Cl9 -176.64(7) . . . . ?
Cl4 Re1 Re3 Cl9 21.58(10) . . . . ?
N1 Re2 Re3 Cl10 177.19(15) . . . . ?
Cl7 Re2 Re3 Cl10 -5.55(7) . . . . ?
Cl2 Re2 Re3 Cl10 -88.77(7) . . . . ?
Cl1 Re2 Re3 Cl10 90.99(7) . . . . ?
Re1 Re2 Re3 Cl10 94.34(5) . . . . ?
Cl6 Re2 Re3 Cl10 -106.98(10) . . . . ?
N1 Re2 Re3 Cl8 -12.33(14) . . . . ?
Cl7 Re2 Re3 Cl8 164.93(6) . . . . ?
Cl2 Re2 Re3 Cl8 81.71(6) . . . . ?
Cl1 Re2 Re3 Cl8 -98.52(6) . . . . ?
Re1 Re2 Re3 Cl8 -95.18(4) . . . . ?
Cl6 Re2 Re3 Cl8 63.50(9) . . . . ?
N1 Re2 Re3 Cl2 -94.04(14) . . . . ?
Cl7 Re2 Re3 Cl2 83.22(6) . . . . ?
Cl1 Re2 Re3 Cl2 179.77(6) . . . . ?
Re1 Re2 Re3 Cl2 -176.88(5) . . . . ?
Cl6 Re2 Re3 Cl2 -18.21(9) . . . . ?
N1 Re2 Re3 Cl3 80.41(14) . . . . ?
Cl7 Re2 Re3 Cl3 -102.33(6) . . . . ?
Cl2 Re2 Re3 Cl3 174.45(6) . . . . ?
Cl1 Re2 Re3 Cl3 -5.78(6) . . . . ?
Re1 Re2 Re3 Cl3 -2.43(4) . . . . ?
Cl6 Re2 Re3 Cl3 156.24(9) . . . . ?
N1 Re2 Re3 Re1 82.84(14) . . . . ?
Cl7 Re2 Re3 Re1 -99.90(5) . . . . ?
Cl2 Re2 Re3 Re1 176.88(5) . . . . ?
Cl1 Re2 Re3 Re1 -3.35(4) . . . . ?
Cl6 Re2 Re3 Re1 158.67(8) . . . . ?
N1 Re2 Re3 Cl9 -100.62(16) . . . . ?
Cl7 Re2 Re3 Cl9 76.64(9) . . . . ?
Cl2 Re2 Re3 Cl9 -6.59(9) . . . . ?
Cl1 Re2 Re3 Cl9 173.18(8) . . . . ?
Re1 Re2 Re3 Cl9 176.53(7) . . . . ?
Cl6 Re2 Re3 Cl9 -24.80(11) . . . . ?
N1 Re2 Cl1 Re1 -89.01(13) . . . . ?
Cl7 Re2 Cl1 Re1 105.89(5) . . . . ?
Cl2 Re2 Cl1 Re1 10(2) . . . . ?
Re3 Re2 Cl1 Re1 3.36(4) . . . . ?
Cl6 Re2 Cl1 Re1 -167.59(5) . . . . ?
O1 Re1 Cl1 Re2 90.27(11) . . . . ?
Cl5 Re1 Cl1 Re2 -105.25(5) . . . . ?
Cl3 Re1 Cl1 Re2 -54(3) . . . . ?
Re3 Re1 Cl1 Re2 -3.41(5) . . . . ?
Cl4 Re1 Cl1 Re2 168.29(4) . . . . ?
N1 Re2 Cl2 Re3 92.09(13) . . . . ?
Cl7 Re2 Cl2 Re3 -102.65(5) . . . . ?
Cl1 Re2 Cl2 Re3 -7(2) . . . . ?
Re1 Re2 Cl2 Re3 3.08(5) . . . . ?
Cl6 Re2 Cl2 Re3 170.84(5) . . . . ?
Cl10 Re3 Cl2 Re2 96.81(5) . . . . ?
Cl8 Re3 Cl2 Re2 -102.68(5) . . . . ?
Cl3 Re3 Cl2 Re2 -63.5(6) . . . . ?
Re1 Re3 Cl2 Re2 -3.06(5) . . . . ?
Cl9 Re3 Cl2 Re2 176.78(4) . . . . ?
O1 Re1 Cl3 Re3 -93.18(11) . . . . ?
Cl5 Re1 Cl3 Re3 102.26(5) . . . . ?
Cl1 Re1 Cl3 Re3 51(3) . . . . ?
Re2 Re1 Cl3 Re3 -2.51(4) . . . . ?
Cl4 Re1 Cl3 Re3 -171.23(4) . . . . ?
Cl10 Re3 Cl3 Re1 -97.12(5) . . . . ?
Cl8 Re3 Cl3 Re1 102.38(4) . . . . ?
Cl2 Re3 Cl3 Re1 63.2(6) . . . . ?
Re2 Re3 Cl3 Re1 2.45(4) . . . . ?
Cl9 Re3 Cl3 Re1 -177.05(4) . . . . ?
Cl5 Re1 O1 C1 -125.1(5) . . . . ?
Cl3 Re1 O1 C1 121.4(4) . . . . ?
Cl1 Re1 O1 C1 -58.0(4) . . . . ?
Re2 Re1 O1 C1 1.4(4) . . . . ?
Re3 Re1 O1 C1 61.5(4) . . . . ?
Cl4 Re1 O1 C1 -152.5(4) . . . . ?
Cl7 Re2 N1 C1 129.7(5) . . . . ?
Cl2 Re2 N1 C1 -119.7(5) . . . . ?
Cl1 Re2 N1 C1 58.7(5) . . . . ?
Re1 Re2 N1 C1 -1.0(5) . . . . ?
Re3 Re2 N1 C1 -60.3(5) . . . . ?
Cl6 Re2 N1 C1 150.0(5) . . . . ?
Re2 N1 C1 O1 2.2(8) . . . . ?
Re2 N1 C1 C2 -173.8(4) . . . . ?
Re1 O1 C1 N1 -2.4(8) . . . . ?
Re1 O1 C1 C2 173.8(4) . . . . ?
C20 P1 C10 C11 -3.2(6) . . . . ?
C40 P1 C10 C11 116.6(6) . . . . ?
C30 P1 C10 C11 -125.7(6) . . . . ?
C20 P1 C10 C15 172.6(5) . . . . ?
C40 P1 C10 C15 -67.6(5) . . . . ?
C30 P1 C10 C15 50.1(5) . . . . ?
C15 C10 C11 C12 1.2(10) . . . . ?
P1 C10 C11 C12 177.0(5) . . . . ?
C10 C11 C12 C13 0.1(10) . . . . ?
C11 C12 C13 C14 -0.6(11) . . . . ?
C12 C13 C14 C15 -0.1(11) . . . . ?
C11 C10 C15 C14 -2.0(9) . . . . ?
P1 C10 C15 C14 -177.9(4) . . . . ?
C13 C14 C15 C10 1.5(9) . . . . ?
C40 P1 C20 C21 133.7(5) . . . . ?
C30 P1 C20 C21 15.6(6) . . . . ?
C10 P1 C20 C21 -103.8(5) . . . . ?
C40 P1 C20 C25 -51.1(5) . . . . ?
C30 P1 C20 C25 -169.2(4) . . . . ?
C10 P1 C20 C25 71.4(5) . . . . ?
C25 C20 C21 C22 0.3(9) . . . . ?
P1 C20 C21 C22 175.5(4) . . . . ?
C20 C21 C22 C23 0.1(9) . . . . ?
C21 C22 C23 C24 -0.3(10) . . . . ?
C22 C23 C24 C25 0.0(10) . . . . ?
C23 C24 C25 C20 0.4(9) . . . . ?
C21 C20 C25 C24 -0.6(9) . . . . ?
P1 C20 C25 C24 -175.8(4) . . . . ?
C20 P1 C30 C31 99.2(5) . . . . ?
C40 P1 C30 C31 -20.0(6) . . . . ?
C10 P1 C30 C31 -141.5(5) . . . . ?
C20 P1 C30 C35 -82.8(5) . . . . ?
C40 P1 C30 C35 158.0(5) . . . . ?
C10 P1 C30 C35 36.5(6) . . . . ?
C35 C30 C31 C32 -0.5(10) . . . . ?
P1 C30 C31 C32 177.6(5) . . . . ?
C30 C31 C32 C33 -0.3(11) . . . . ?
C31 C32 C33 C34 1.6(11) . . . . ?
C32 C33 C34 C35 -2.1(11) . . . . ?
C33 C34 C35 C30 1.3(10) . . . . ?
C31 C30 C35 C34 0.0(9) . . . . ?
P1 C30 C35 C34 -178.0(5) . . . . ?
C20 P1 C40 C41 159.1(5) . . . . ?
C30 P1 C40 C41 -78.9(5) . . . . ?
C10 P1 C40 C41 39.6(6) . . . . ?
C20 P1 C40 C45 -31.0(6) . . . . ?
C30 P1 C40 C45 91.1(5) . . . . ?
C10 P1 C40 C45 -150.5(5) . . . . ?
C45 C40 C41 C42 -0.8(10) . . . . ?
P1 C40 C41 C42 169.3(6) . . . . ?
C40 C41 C42 C43 -1.0(12) . . . . ?
C41 C42 C43 C44 2.2(12) . . . . ?
C42 C43 C44 C45 -1.7(11) . . . . ?
C43 C44 C45 C40 0.0(10) . . . . ?
C41 C40 C45 C44 1.3(10) . . . . ?
P1 C40 C45 C44 -168.8(5) . . . . ?
C60 P2 C50 C55 45.3(5) . . . . ?
C70 P2 C50 C55 165.9(4) . . . . ?
C80 P2 C50 C55 -72.7(5) . . . . ?
C60 P2 C50 C51 -134.2(5) . . . . ?
C70 P2 C50 C51 -13.5(5) . . . . ?
C80 P2 C50 C51 107.8(5) . . . . ?
C55 C50 C51 C52 -0.7(8) . . . . ?
P2 C50 C51 C52 178.8(4) . . . . ?
C50 C51 C52 C53 1.5(8) . . . . ?
C51 C52 C53 C54 -1.1(9) . . . . ?
C52 C53 C54 C55 -0.1(8) . . . . ?
C51 C50 C55 C54 -0.5(8) . . . . ?
P2 C50 C55 C54 180.0(4) . . . . ?
C53 C54 C55 C50 0.9(8) . . . . ?
C50 P2 C60 C65 -141.2(4) . . . . ?
C70 P2 C60 C65 97.1(5) . . . . ?
C80 P2 C60 C65 -20.8(5) . . . . ?
C50 P2 C60 C61 42.0(5) . . . . ?
C70 P2 C60 C61 -79.6(5) . . . . ?
C80 P2 C60 C61 162.4(4) . . . . ?
C65 C60 C61 C62 2.0(8) . . . . ?
P2 C60 C61 C62 178.8(4) . . . . ?
C60 C61 C62 C63 -0.7(8) . . . . ?
C61 C62 C63 C64 -0.5(9) . . . . ?
C62 C63 C64 C65 0.5(9) . . . . ?
C63 C64 C65 C60 0.8(8) . . . . ?
C61 C60 C65 C64 -2.1(8) . . . . ?
P2 C60 C65 C64 -178.9(4) . . . . ?
C60 P2 C70 C75 -179.1(5) . . . . ?
C50 P2 C70 C75 62.7(5) . . . . ?
C80 P2 C70 C75 -61.0(5) . . . . ?
C60 P2 C70 C71 -3.6(5) . . . . ?
C50 P2 C70 C71 -121.8(4) . . . . ?
C80 P2 C70 C71 114.5(5) . . . . ?
C75 C70 C71 C72 1.3(9) . . . . ?
P2 C70 C71 C72 -174.4(5) . . . . ?
C70 C71 C72 C73 -0.7(10) . . . . ?
C71 C72 C73 C74 -0.4(10) . . . . ?
C72 C73 C74 C75 0.8(10) . . . . ?
C73 C74 C75 C70 -0.2(9) . . . . ?
C71 C70 C75 C74 -0.9(9) . . . . ?
P2 C70 C75 C74 174.7(4) . . . . ?
C60 P2 C80 C85 -60.2(5) . . . . ?
C50 P2 C80 C85 56.6(5) . . . . ?
C70 P2 C80 C85 -179.8(4) . . . . ?
C60 P2 C80 C81 114.6(5) . . . . ?
C50 P2 C80 C81 -128.5(4) . . . . ?
C70 P2 C80 C81 -4.9(5) . . . . ?
C85 C80 C81 C82 0.0(8) . . . . ?
P2 C80 C81 C82 -174.8(4) . . . . ?
C80 C81 C82 C83 1.9(9) . . . . ?
C81 C82 C83 C84 -2.6(9) . . . . ?
C82 C83 C84 C85 1.3(9) . . . . ?
C81 C80 C85 C84 -1.3(8) . . . . ?
P2 C80 C85 C84 173.6(4) . . . . ?
C83 C84 C85 C80 0.7(9) . . . . ?
